data_7106504
loop_
_publ_author_name
'Abraham L. Moure'
'Ramon Gomez Arrayas'
'Juan C. Carretero'

_publ_section_title
;
 Catalytic asymmetric conjugate boration of ?,?-unsaturated sulfones
;
_journal_name_full Chem.Commun.
_journal_page_first 6701
_journal_paper_doi 10.1039/c1cc11949d
_journal_volume 47
_journal_year 2011
_chemical_formula_sum 'C15 H17 N O3 S'
_chemical_formula_weight 291.36
_chemical_name_systematic
;
?
;
_space_group_IT_number 4
_symmetry_cell_setting monoclinic
_symmetry_space_group_name_Hall 'P 2yb'
_symmetry_space_group_name_H-M 'P 1 21 1'
_atom_sites_solution_hydrogens geom
_atom_sites_solution_primary direct
_atom_sites_solution_secondary difmap
_audit_creation_method SHELXL-97
_cell_angle_alpha 90.00
_cell_angle_beta 95.366(8)
_cell_angle_gamma 90.00
_cell_formula_units_Z 4
_cell_length_a 6.1538(11)
_cell_length_b 21.310(4)
_cell_length_c 11.187(2)
_cell_measurement_reflns_used 9313
_cell_measurement_temperature 296(2)
_cell_measurement_theta_max 28.27
_cell_measurement_theta_min 2.65
_cell_volume 1460.6(5)
_computing_cell_refinement 'Bruker SAINT'
_computing_data_collection 'Bruker APEX2'
_computing_data_reduction 'Bruker SAINT'
_computing_molecular_graphics 'Bruker SHELXTL'
_computing_publication_material 'Bruker SHELXTL'
_computing_structure_refinement 'SHELXL-97 (Sheldrick, 1997)'
_computing_structure_solution 'SHELXS-97 (Sheldrick, 1990)'
_diffrn_ambient_temperature 296(2)
_diffrn_measured_fraction_theta_full 0.998
_diffrn_measured_fraction_theta_max 0.998
_diffrn_measurement_device_type 'Bruker APEX-II CCD'
_diffrn_measurement_method '\f and \w scans'
_diffrn_radiation_monochromator graphite
_diffrn_radiation_source 'fine-focus sealed tube'
_diffrn_radiation_type MoK\a
_diffrn_radiation_wavelength 0.71073
_diffrn_reflns_av_R_equivalents 0.0284
_diffrn_reflns_av_sigmaI/netI 0.0166
_diffrn_reflns_limit_h_max 8
_diffrn_reflns_limit_h_min -8
_diffrn_reflns_limit_k_max 28
_diffrn_reflns_limit_k_min -28
_diffrn_reflns_limit_l_max 14
_diffrn_reflns_limit_l_min -14
_diffrn_reflns_number 51919
_diffrn_reflns_theta_full 27.88
_diffrn_reflns_theta_max 27.88
_diffrn_reflns_theta_min 1.83
_diffrn_standards_number 0
_exptl_absorpt_coefficient_mu 0.228
_exptl_absorpt_correction_T_max 0.9644
_exptl_absorpt_correction_T_min 0.9473
_exptl_absorpt_correction_type multi-scan
_exptl_crystal_colour colourless
_exptl_crystal_density_diffrn 1.325
_exptl_crystal_density_meas 0
_exptl_crystal_density_method 'not measured'
_exptl_crystal_description prismatic
_exptl_crystal_F_000 616
_exptl_crystal_size_max 0.24
_exptl_crystal_size_mid 0.18
_exptl_crystal_size_min 0.16
_refine_diff_density_max 0.724
_refine_diff_density_min -0.267
_refine_diff_density_rms 0.058
_refine_ls_abs_structure_details 'Flack H D (1983), Acta Cryst. A39, 876-881'
_refine_ls_abs_structure_Flack 0.01(8)
_refine_ls_extinction_method none
_refine_ls_goodness_of_fit_ref 1.034
_refine_ls_hydrogen_treatment mixed
_refine_ls_matrix_type full
_refine_ls_number_parameters 361
_refine_ls_number_reflns 6941
_refine_ls_number_restraints 1
_refine_ls_restrained_S_all 1.034
_refine_ls_R_factor_all 0.0591
_refine_ls_R_factor_gt 0.0524
_refine_ls_shift/su_max 0.000
_refine_ls_shift/su_mean 0.000
_refine_ls_structure_factor_coef Fsqd
_refine_ls_weighting_details 'calc w=1/[\s^2^(Fo^2^)+(0.0957P)^2^+0.5651P] where P=(Fo^2^+2Fc^2^)/3'
_refine_ls_weighting_scheme calc
_refine_ls_wR_factor_gt 0.1481
_refine_ls_wR_factor_ref 0.1592
_reflns_number_gt 6232
_reflns_number_total 6941
_reflns_threshold_expression >2sigma(I)
_cod_data_source_file c1cc11949d.txt
_cod_data_source_block datos_0m
_cod_original_sg_symbol_H-M P2(1)
_cod_database_code 7106504

loop_
_symmetry_equiv_pos_as_xyz
'x, y, z'
'-x, y+1/2, -z'

loop_
_atom_site_label
_atom_site_type_symbol
_atom_site_fract_x
_atom_site_fract_y
_atom_site_fract_z
_atom_site_U_iso_or_equiv
_atom_site_adp_type
_atom_site_occupancy
_atom_site_symmetry_multiplicity
_atom_site_calc_flag
_atom_site_refinement_flags
_atom_site_disorder_assembly
_atom_site_disorder_group
S1 S 0.22788(11) 0.15917(3) 0.24993(6) 0.04272(17) Uani 1 1 d . . .
S2 S 0.25410(11) 0.39656(4) -0.24532(6) 0.04386(19) Uani 1 1 d . . .
C1 C 0.3994(4) 0.21013(13) 0.3443(2) 0.0391(5) Uani 1 1 d . . .
C2 C 0.6062(5) 0.22350(16) 0.3171(3) 0.0517(7) Uani 1 1 d . . .
H2 H 0.6658 0.2039 0.2535 0.062 Uiso 1 1 calc R . .
C3 C 0.7237(6) 0.2673(2) 0.3877(4) 0.0644(9) Uani 1 1 d . . .
H3 H 0.8645 0.2781 0.3719 0.077 Uiso 1 1 calc R . .
C4 C 0.6299(6) 0.29441(18) 0.4813(4) 0.0631(9) Uani 1 1 d . . .
H4 H 0.7055 0.3241 0.5298 0.076 Uiso 1 1 calc R . .
C5 C 0.4175(6) 0.27646(18) 0.5024(3) 0.0604(8) Uani 1 1 d . . .
H5 H 0.3546 0.2946 0.5665 0.072 Uiso 1 1 calc R . .
C6 C 0.1085(6) 0.10900(15) 0.3508(3) 0.0514(7) Uani 1 1 d . . .
H6A H 0.0706 0.1338 0.4186 0.062 Uiso 1 1 calc R . .
H6B H -0.0261 0.0925 0.3109 0.062 Uiso 1 1 calc R . .
C7 C 0.2473(6) 0.05480(16) 0.3979(3) 0.0563(8) Uani 1 1 d . . .
H7 H 0.3946 0.0692 0.4258 0.068 Uiso 1 1 calc R . .
C8 C 0.1355(7) 0.02523(18) 0.5031(3) 0.0661(9) Uani 1 1 d . . .
H8A H 0.1339 0.0554 0.5680 0.079 Uiso 1 1 calc R . .
H8B H -0.0144 0.0147 0.4761 0.079 Uiso 1 1 calc R . .
C9 C 0.2545(8) -0.0326(2) 0.5478(4) 0.0768(11) Uani 1 1 d . . .
H9A H 0.4033 -0.0216 0.5764 0.092 Uiso 1 1 calc R . .
H9B H 0.2601 -0.0619 0.4819 0.092 Uiso 1 1 calc R . .
C10 C 0.1457(7) -0.06448(16) 0.6494(3) 0.0607(8) Uani 1 1 d . . .
C11 C 0.2620(7) -0.0709(2) 0.7563(4) 0.0689(11) Uani 1 1 d . . .
H11 H 0.3975 -0.0514 0.7680 0.083 Uiso 1 1 calc R . .
C12 C 0.1907(7) -0.1047(2) 0.8483(3) 0.0696(10) Uani 1 1 d . . .
H12 H 0.2793 -0.1089 0.9199 0.084 Uiso 1 1 calc R . .
C13 C -0.0075(7) -0.13218(17) 0.8362(3) 0.0618(9) Uani 1 1 d . . .
H13 H -0.0537 -0.1563 0.8983 0.074 Uiso 1 1 calc R . .
C14 C -0.1423(6) -0.12435(17) 0.7308(4) 0.0619(8) Uani 1 1 d . . .
H14 H -0.2821 -0.1414 0.7227 0.074 Uiso 1 1 calc R . .
C15 C -0.0638(7) -0.09039(17) 0.6372(3) 0.0663(9) Uani 1 1 d . . .
H15 H -0.1521 -0.0849 0.5659 0.080 Uiso 1 1 calc R . .
C16 C 0.4227(4) 0.34088(14) -0.1599(3) 0.0417(6) Uani 1 1 d . . .
C17 C 0.6354(5) 0.33050(18) -0.1830(3) 0.0541(8) Uani 1 1 d . . .
H17 H 0.7011 0.3540 -0.2398 0.065 Uiso 1 1 calc R . .
C18 C 0.7465(6) 0.2837(2) -0.1180(4) 0.0698(11) Uani 1 1 d . . .
H18 H 0.8909 0.2750 -0.1302 0.084 Uiso 1 1 calc R . .
C19 C 0.6458(7) 0.2504(2) -0.0366(4) 0.0748(12) Uani 1 1 d . . .
H19 H 0.7190 0.2184 0.0070 0.090 Uiso 1 1 calc R . .
C20 C 0.4316(7) 0.2648(2) -0.0194(4) 0.0721(11) Uani 1 1 d . . .
H20 H 0.3637 0.2419 0.0373 0.087 Uiso 1 1 calc R . .
C21 C 0.1637(5) 0.45090(16) -0.1385(3) 0.0512(7) Uani 1 1 d . . .
H21A H 0.0166 0.4642 -0.1657 0.061 Uiso 1 1 calc R . .
H21B H 0.1577 0.4294 -0.0625 0.061 Uiso 1 1 calc R . .
C22 C 0.3044(6) 0.50830(16) -0.1178(3) 0.0550(7) Uani 1 1 d . . .
H22 H 0.3150 0.5287 -0.1956 0.066 Uiso 1 1 calc R . .
C23 C 0.2155(6) 0.55613(16) -0.0339(3) 0.0597(8) Uani 1 1 d . . .
H23A H 0.3199 0.5901 -0.0217 0.072 Uiso 1 1 calc R . .
H23B H 0.0818 0.5736 -0.0732 0.072 Uiso 1 1 calc R . .
C24 C 0.1682(9) 0.53162(18) 0.0871(3) 0.0771(12) Uani 1 1 d . . .
H24A H 0.2941 0.5084 0.1220 0.092 Uiso 1 1 calc R . .
H24B H 0.0460 0.5028 0.0767 0.092 Uiso 1 1 calc R . .
C25 C 0.1156(7) 0.58280(17) 0.1726(3) 0.0603(8) Uani 1 1 d . . .
C26 C 0.2731(7) 0.6026(2) 0.2641(4) 0.0722(11) Uani 1 1 d . . .
H26 H 0.4105 0.5840 0.2711 0.087 Uiso 1 1 calc R . .
C27 C 0.2266(8) 0.6491(2) 0.3438(4) 0.0752(11) Uani 1 1 d . . .
H27 H 0.3321 0.6613 0.4042 0.090 Uiso 1 1 calc R . .
C28 C 0.0275(8) 0.67698(18) 0.3342(4) 0.0691(10) Uani 1 1 d . . .
H28 H -0.0041 0.7075 0.3894 0.083 Uiso 1 1 calc R . .
C29 C -0.1277(7) 0.6605(2) 0.2433(4) 0.0751(10) Uani 1 1 d . . .
H29 H -0.2620 0.6808 0.2349 0.090 Uiso 1 1 calc R . .
C30 C -0.0815(7) 0.6132(2) 0.1643(4) 0.0745(11) Uani 1 1 d . . .
H30 H -0.1878 0.6017 0.1037 0.089 Uiso 1 1 calc R . .
N1 N 0.3022(4) 0.23465(13) 0.4349(2) 0.0489(6) Uani 1 1 d . . .
N2 N 0.3176(4) 0.30969(15) -0.0795(3) 0.0559(7) Uani 1 1 d . . .
O1 O 0.3663(4) 0.12549(11) 0.1753(2) 0.0589(6) Uani 1 1 d . . .
O2 O 0.0543(4) 0.19613(12) 0.1905(2) 0.0596(6) Uani 1 1 d . . .
O3 O 0.2549(4) 0.01138(11) 0.30102(19) 0.0570(5) Uani 1 1 d . . .
H3A H 0.3296 -0.0190 0.3237 0.086 Uiso 1 1 calc R . .
O4 O 0.0677(4) 0.36314(13) -0.2993(2) 0.0584(6) Uani 1 1 d . . .
O5 O 0.3856(4) 0.42871(13) -0.3263(2) 0.0585(6) Uani 1 1 d . . .
O6 O 0.5168(4) 0.48812(14) -0.0735(2) 0.0681(7) Uani 1 1 d . . .
H6 H 0.5995 0.4917 -0.1265 0.102 Uiso 1 1 calc R . .

loop_
_atom_site_aniso_label
_atom_site_aniso_U_11
_atom_site_aniso_U_22
_atom_site_aniso_U_33
_atom_site_aniso_U_23
_atom_site_aniso_U_13
_atom_site_aniso_U_12
S1 0.0505(3) 0.0396(3) 0.0398(3) -0.0032(3) 0.0130(3) -0.0038(3)
S2 0.0484(4) 0.0486(4) 0.0359(3) -0.0006(3) 0.0108(3) -0.0011(3)
C1 0.0428(12) 0.0348(12) 0.0406(13) 0.0028(11) 0.0080(10) 0.0009(10)
C2 0.0441(14) 0.0567(18) 0.0559(18) 0.0070(15) 0.0127(12) 0.0011(13)
C3 0.0493(17) 0.074(2) 0.069(2) 0.0180(19) -0.0016(15) -0.0152(16)
C4 0.072(2) 0.0546(19) 0.0603(19) 0.0048(16) -0.0077(16) -0.0186(16)
C5 0.078(2) 0.0541(19) 0.0500(17) -0.0117(14) 0.0102(15) -0.0069(16)
C6 0.0610(17) 0.0429(15) 0.0537(17) -0.0057(13) 0.0221(13) -0.0097(13)
C7 0.081(2) 0.0439(16) 0.0453(15) -0.0024(12) 0.0112(14) -0.0107(15)
C8 0.094(3) 0.0502(18) 0.0571(19) 0.0028(15) 0.0235(18) 0.0058(17)
C9 0.090(3) 0.072(3) 0.073(2) 0.018(2) 0.030(2) 0.011(2)
C10 0.094(2) 0.0442(16) 0.0464(16) 0.0011(13) 0.0206(16) -0.0119(16)
C11 0.069(2) 0.070(3) 0.069(2) -0.0091(18) 0.0114(18) -0.0190(18)
C12 0.087(3) 0.071(2) 0.0491(18) 0.0034(17) -0.0027(16) 0.006(2)
C13 0.093(3) 0.0449(17) 0.0509(18) 0.0040(14) 0.0264(17) -0.0032(17)
C14 0.0637(19) 0.0486(17) 0.075(2) -0.0020(16) 0.0159(16) -0.0063(14)
C15 0.092(3) 0.0535(19) 0.0506(17) 0.0038(15) -0.0074(16) -0.0069(17)
C16 0.0407(12) 0.0453(14) 0.0400(13) -0.0106(12) 0.0091(10) -0.0040(11)
C17 0.0380(13) 0.079(2) 0.0466(16) -0.0128(15) 0.0117(11) -0.0015(14)
C18 0.0488(17) 0.086(3) 0.075(2) -0.025(2) 0.0054(16) 0.0162(18)
C19 0.077(2) 0.070(2) 0.073(2) -0.006(2) -0.018(2) 0.020(2)
C20 0.071(2) 0.075(3) 0.070(2) 0.020(2) 0.0050(18) 0.0032(19)
C21 0.0504(15) 0.0555(18) 0.0491(16) -0.0045(14) 0.0118(12) 0.0100(13)
C22 0.073(2) 0.0489(17) 0.0447(15) -0.0035(13) 0.0139(14) 0.0085(15)
C23 0.078(2) 0.0454(16) 0.0581(18) -0.0030(14) 0.0174(15) 0.0061(15)
C24 0.130(4) 0.0479(18) 0.056(2) -0.0013(15) 0.026(2) 0.001(2)
C25 0.083(2) 0.0522(17) 0.0487(16) -0.0037(14) 0.0214(16) -0.0045(16)
C26 0.071(2) 0.074(3) 0.072(2) -0.011(2) 0.0116(19) 0.0084(19)
C27 0.088(3) 0.075(3) 0.062(2) -0.0141(19) 0.0012(19) -0.008(2)
C28 0.101(3) 0.056(2) 0.0538(19) -0.0094(15) 0.0299(19) -0.0043(19)
C29 0.071(2) 0.073(2) 0.085(3) -0.002(2) 0.0245(18) 0.011(2)
C30 0.080(3) 0.078(3) 0.065(2) -0.015(2) 0.0026(19) -0.002(2)
N1 0.0539(14) 0.0471(14) 0.0474(13) -0.0075(10) 0.0138(10) -0.0034(11)
N2 0.0463(13) 0.0635(17) 0.0598(16) 0.0139(13) 0.0155(11) 0.0026(12)
O1 0.0768(15) 0.0500(13) 0.0549(13) -0.0075(11) 0.0328(11) -0.0003(11)
O2 0.0570(13) 0.0628(15) 0.0572(14) 0.0003(11) -0.0048(10) -0.0011(11)
O3 0.0778(15) 0.0449(11) 0.0497(11) -0.0066(9) 0.0125(10) 0.0002(10)
O4 0.0483(11) 0.0736(16) 0.0527(12) -0.0029(11) 0.0012(9) -0.0061(11)
O5 0.0725(14) 0.0636(15) 0.0411(11) 0.0005(10) 0.0148(10) -0.0132(12)
O6 0.0589(13) 0.0802(17) 0.0644(14) -0.0084(13) 0.0018(11) 0.0071(12)

loop_
_atom_type_symbol
_atom_type_description
_atom_type_scat_dispersion_real
_atom_type_scat_dispersion_imag
_atom_type_scat_source
C C 0.0033 0.0016 'International Tables Vol C Tables 4.2.6.8 and 6.1.1.4'
H H 0.0000 0.0000 'International Tables Vol C Tables 4.2.6.8 and 6.1.1.4'
N N 0.0061 0.0033 'International Tables Vol C Tables 4.2.6.8 and 6.1.1.4'
O O 0.0106 0.0060 'International Tables Vol C Tables 4.2.6.8 and 6.1.1.4'
S S 0.1246 0.1234 'International Tables Vol C Tables 4.2.6.8 and 6.1.1.4'

loop_
_geom_angle_atom_site_label_1
_geom_angle_atom_site_label_2
_geom_angle_atom_site_label_3
_geom_angle
_geom_angle_site_symmetry_1
_geom_angle_site_symmetry_3
_geom_angle_publ_flag
O1 S1 O2 117.34(15) . . ?
O1 S1 C6 111.93(16) . . ?
O2 S1 C6 106.95(16) . . ?
O1 S1 C1 107.25(14) . . ?
O2 S1 C1 108.18(15) . . ?
C6 S1 C1 104.37(14) . . ?
O4 S2 O5 116.41(14) . . ?
O4 S2 C21 108.42(15) . . ?
O5 S2 C21 109.86(16) . . ?
O4 S2 C16 107.22(15) . . ?
O5 S2 C16 108.57(15) . . ?
C21 S2 C16 105.84(14) . . ?
N1 C1 C2 125.6(3) . . ?
N1 C1 S1 113.9(2) . . ?
C2 C1 S1 120.4(2) . . ?
C1 C2 C3 117.5(3) . . ?
C1 C2 H2 121.2 . . ?
C3 C2 H2 121.2 . . ?
C4 C3 C2 119.1(3) . . ?
C4 C3 H3 120.4 . . ?
C2 C3 H3 120.4 . . ?
C3 C4 C5 118.6(3) . . ?
C3 C4 H4 120.7 . . ?
C5 C4 H4 120.7 . . ?
N1 C5 C4 122.9(3) . . ?
N1 C5 H5 118.5 . . ?
C4 C5 H5 118.5 . . ?
C7 C6 S1 115.7(2) . . ?
C7 C6 H6A 108.4 . . ?
S1 C6 H6A 108.4 . . ?
C7 C6 H6B 108.4 . . ?
S1 C6 H6B 108.4 . . ?
H6A C6 H6B 107.4 . . ?
O3 C7 C6 106.8(3) . . ?
O3 C7 C8 111.1(3) . . ?
C6 C7 C8 107.5(3) . . ?
O3 C7 H7 110.4 . . ?
C6 C7 H7 110.4 . . ?
C8 C7 H7 110.4 . . ?
C9 C8 C7 110.5(3) . . ?
C9 C8 H8A 109.5 . . ?
C7 C8 H8A 109.5 . . ?
C9 C8 H8B 109.5 . . ?
C7 C8 H8B 109.5 . . ?
H8A C8 H8B 108.1 . . ?
C8 C9 C10 112.3(3) . . ?
C8 C9 H9A 109.1 . . ?
C10 C9 H9A 109.1 . . ?
C8 C9 H9B 109.1 . . ?
C10 C9 H9B 109.1 . . ?
H9A C9 H9B 107.9 . . ?
C11 C10 C15 117.2(3) . . ?
C11 C10 C9 118.2(4) . . ?
C15 C10 C9 124.5(3) . . ?
C10 C11 C12 123.0(4) . . ?
C10 C11 H11 118.5 . . ?
C12 C11 H11 118.5 . . ?
C13 C12 C11 120.4(4) . . ?
C13 C12 H12 119.8 . . ?
C11 C12 H12 119.8 . . ?
C12 C13 C14 119.8(3) . . ?
C12 C13 H13 120.1 . . ?
C14 C13 H13 120.1 . . ?
C13 C14 C15 118.6(3) . . ?
C13 C14 H14 120.7 . . ?
C15 C14 H14 120.7 . . ?
C14 C15 C10 120.9(3) . . ?
C14 C15 H15 119.6 . . ?
C10 C15 H15 119.6 . . ?
N2 C16 C17 125.2(3) . . ?
N2 C16 S2 113.4(2) . . ?
C17 C16 S2 121.3(3) . . ?
C16 C17 C18 116.8(3) . . ?
C16 C17 H17 121.6 . . ?
C18 C17 H17 121.6 . . ?
C19 C18 C17 120.0(3) . . ?
C19 C18 H18 120.0 . . ?
C17 C18 H18 120.0 . . ?
C18 C19 C20 118.7(4) . . ?
C18 C19 H19 120.7 . . ?
C20 C19 H19 120.7 . . ?
N2 C20 C19 123.5(4) . . ?
N2 C20 H20 118.2 . . ?
C19 C20 H20 118.2 . . ?
C22 C21 S2 114.8(2) . . ?
C22 C21 H21A 108.6 . . ?
S2 C21 H21A 108.6 . . ?
C22 C21 H21B 108.6 . . ?
S2 C21 H21B 108.6 . . ?
H21A C21 H21B 107.6 . . ?
O6 C22 C21 107.8(3) . . ?
O6 C22 C23 111.1(3) . . ?
C21 C22 C23 113.9(3) . . ?
O6 C22 H22 108.0 . . ?
C21 C22 H22 108.0 . . ?
C23 C22 H22 108.0 . . ?
C24 C23 C22 115.7(3) . . ?
C24 C23 H23A 108.4 . . ?
C22 C23 H23A 108.4 . . ?
C24 C23 H23B 108.4 . . ?
C22 C23 H23B 108.4 . . ?
H23A C23 H23B 107.4 . . ?
C23 C24 C25 113.0(3) . . ?
C23 C24 H24A 109.0 . . ?
C25 C24 H24A 109.0 . . ?
C23 C24 H24B 109.0 . . ?
C25 C24 H24B 109.0 . . ?
H24A C24 H24B 107.8 . . ?
C30 C25 C26 117.0(3) . . ?
C30 C25 C24 122.7(4) . . ?
C26 C25 C24 120.3(4) . . ?
C27 C26 C25 121.0(4) . . ?
C27 C26 H26 119.5 . . ?
C25 C26 H26 119.5 . . ?
C28 C27 C26 120.2(4) . . ?
C28 C27 H27 119.9 . . ?
C26 C27 H27 119.9 . . ?
C27 C28 C29 120.5(4) . . ?
C27 C28 H28 119.8 . . ?
C29 C28 H28 119.8 . . ?
C28 C29 C30 119.2(4) . . ?
C28 C29 H29 120.4 . . ?
C30 C29 H29 120.4 . . ?
C25 C30 C29 122.2(4) . . ?
C25 C30 H30 118.9 . . ?
C29 C30 H30 118.9 . . ?
C5 N1 C1 116.2(3) . . ?
C20 N2 C16 115.7(3) . . ?
C7 O3 H3A 109.5 . . ?
C22 O6 H6 109.5 . . ?

loop_
_geom_bond_atom_site_label_1
_geom_bond_atom_site_label_2
_geom_bond_distance
_geom_bond_site_symmetry_2
_geom_bond_publ_flag
S1 O1 1.439(2) . ?
S1 O2 1.439(3) . ?
S1 C6 1.764(3) . ?
S1 C1 1.789(3) . ?
S2 O4 1.435(2) . ?
S2 O5 1.443(2) . ?
S2 C21 1.789(3) . ?
S2 C16 1.792(3) . ?
C1 N1 1.331(4) . ?
C1 C2 1.366(4) . ?
C2 C3 1.382(5) . ?
C2 H2 0.9300 . ?
C3 C4 1.370(6) . ?
C3 H3 0.9300 . ?
C4 C5 1.403(5) . ?
C4 H4 0.9300 . ?
C5 N1 1.329(4) . ?
C5 H5 0.9300 . ?
C6 C7 1.502(5) . ?
C6 H6A 0.9700 . ?
C6 H6B 0.9700 . ?
C7 O3 1.429(4) . ?
C7 C8 1.551(5) . ?
C7 H7 0.9800 . ?
C8 C9 1.496(5) . ?
C8 H8A 0.9700 . ?
C8 H8B 0.9700 . ?
C9 C10 1.531(5) . ?
C9 H9A 0.9700 . ?
C9 H9B 0.9700 . ?
C10 C11 1.342(6) . ?
C10 C15 1.398(6) . ?
C11 C12 1.363(6) . ?
C11 H11 0.9300 . ?
C12 C13 1.348(6) . ?
C12 H12 0.9300 . ?
C13 C14 1.387(6) . ?
C13 H13 0.9300 . ?
C14 C15 1.395(5) . ?
C14 H14 0.9300 . ?
C15 H15 0.9300 . ?
C16 N2 1.333(4) . ?
C16 C17 1.376(4) . ?
C17 C18 1.378(6) . ?
C17 H17 0.9300 . ?
C18 C19 1.350(7) . ?
C18 H18 0.9300 . ?
C19 C20 1.384(6) . ?
C19 H19 0.9300 . ?
C20 N2 1.332(5) . ?
C20 H20 0.9300 . ?
C21 C22 1.504(5) . ?
C21 H21A 0.9700 . ?
C21 H21B 0.9700 . ?
C22 O6 1.420(4) . ?
C22 C23 1.522(4) . ?
C22 H22 0.9800 . ?
C23 C24 1.504(5) . ?
C23 H23A 0.9700 . ?
C23 H23B 0.9700 . ?
C24 C25 1.506(5) . ?
C24 H24A 0.9700 . ?
C24 H24B 0.9700 . ?
C25 C30 1.370(6) . ?
C25 C26 1.407(6) . ?
C26 C27 1.381(6) . ?
C26 H26 0.9300 . ?
C27 C28 1.357(6) . ?
C27 H27 0.9300 . ?
C28 C29 1.373(7) . ?
C28 H28 0.9300 . ?
C29 C30 1.388(6) . ?
C29 H29 0.9300 . ?
C30 H30 0.9300 . ?
O3 H3A 0.8200 . ?
O6 H6 0.8200 . ?

loop_
_geom_torsion_atom_site_label_1
_geom_torsion_atom_site_label_2
_geom_torsion_atom_site_label_3
_geom_torsion_atom_site_label_4
_geom_torsion
_geom_torsion_site_symmetry_1
_geom_torsion_site_symmetry_2
_geom_torsion_site_symmetry_3
_geom_torsion_site_symmetry_4
_geom_torsion_publ_flag
O1 S1 C1 N1 -166.8(2) . . . . ?
O2 S1 C1 N1 65.7(2) . . . . ?
C6 S1 C1 N1 -47.9(3) . . . . ?
O1 S1 C1 C2 16.6(3) . . . . ?
O2 S1 C1 C2 -110.9(3) . . . . ?
C6 S1 C1 C2 135.5(3) . . . . ?
N1 C1 C2 C3 -1.6(5) . . . . ?
S1 C1 C2 C3 174.6(2) . . . . ?
C1 C2 C3 C4 0.7(5) . . . . ?
C2 C3 C4 C5 0.3(5) . . . . ?
C3 C4 C5 N1 -0.6(6) . . . . ?
O1 S1 C6 C7 34.4(3) . . . . ?
O2 S1 C6 C7 164.2(2) . . . . ?
C1 S1 C6 C7 -81.3(3) . . . . ?
S1 C6 C7 O3 -72.2(3) . . . . ?
S1 C6 C7 C8 168.4(2) . . . . ?
O3 C7 C8 C9 58.6(4) . . . . ?
C6 C7 C8 C9 175.1(3) . . . . ?
C7 C8 C9 C10 -178.3(3) . . . . ?
C8 C9 C10 C11 -119.9(5) . . . . ?
C8 C9 C10 C15 63.5(5) . . . . ?
C15 C10 C11 C12 4.6(7) . . . . ?
C9 C10 C11 C12 -172.3(4) . . . . ?
C10 C11 C12 C13 -2.0(7) . . . . ?
C11 C12 C13 C14 -2.0(6) . . . . ?
C12 C13 C14 C15 3.1(6) . . . . ?
C13 C14 C15 C10 -0.3(6) . . . . ?
C11 C10 C15 C14 -3.4(6) . . . . ?
C9 C10 C15 C14 173.3(4) . . . . ?
O4 S2 C16 N2 -55.2(3) . . . . ?
O5 S2 C16 N2 178.3(2) . . . . ?
C21 S2 C16 N2 60.4(3) . . . . ?
O4 S2 C16 C17 121.4(3) . . . . ?
O5 S2 C16 C17 -5.2(3) . . . . ?
C21 S2 C16 C17 -123.0(3) . . . . ?
N2 C16 C17 C18 0.5(5) . . . . ?
S2 C16 C17 C18 -175.6(3) . . . . ?
C16 C17 C18 C19 0.2(5) . . . . ?
C17 C18 C19 C20 -0.7(6) . . . . ?
C18 C19 C20 N2 0.5(7) . . . . ?
O4 S2 C21 C22 -152.2(2) . . . . ?
O5 S2 C21 C22 -24.0(3) . . . . ?
C16 S2 C21 C22 93.0(3) . . . . ?
S2 C21 C22 O6 -60.6(3) . . . . ?
S2 C21 C22 C23 175.7(2) . . . . ?
O6 C22 C23 C24 -67.2(4) . . . . ?
C21 C22 C23 C24 54.7(5) . . . . ?
C22 C23 C24 C25 170.7(4) . . . . ?
C23 C24 C25 C30 75.6(5) . . . . ?
C23 C24 C25 C26 -102.7(5) . . . . ?
C30 C25 C26 C27 2.1(6) . . . . ?
C24 C25 C26 C27 -179.5(4) . . . . ?
C25 C26 C27 C28 -0.6(7) . . . . ?
C26 C27 C28 C29 -1.8(7) . . . . ?
C27 C28 C29 C30 2.5(7) . . . . ?
C26 C25 C30 C29 -1.3(6) . . . . ?
C24 C25 C30 C29 -179.7(4) . . . . ?
C28 C29 C30 C25 -1.0(7) . . . . ?
C4 C5 N1 C1 -0.1(5) . . . . ?
C2 C1 N1 C5 1.3(5) . . . . ?
S1 C1 N1 C5 -175.1(3) . . . . ?
C19 C20 N2 C16 0.2(6) . . . . ?
C17 C16 N2 C20 -0.8(5) . . . . ?
S2 C16 N2 C20 175.7(3) . . . . ?
